data_7054567
loop_
_publ_author_name
'Chou, Chang-Chuan'
'Liu, Hsueh-Ju'
'Chao, Lucas Hung-Chieh'
'Yang, Chia-Chi'

_publ_section_title
;
 Halide-modulated bistate and tristate fluorescence switching for Cu(i)
 and Ag(i) complexes
;
_journal_issue 2
_journal_name_full 'New J. Chem.'
_journal_page_first 1260
_journal_paper_doi 10.1039/C4NJ01639D
_journal_volume 39
_journal_year 2015
_chemical_formula_moiety 'C30 H32 Cl4 Cu2 N6'
_chemical_formula_sum 'C30 H32 Cl4 Cu2 N6'
_chemical_formula_weight 745.50
_chemical_name_systematic
;
 ?
;
_space_group_IT_number 14
_symmetry_cell_setting monoclinic
_symmetry_space_group_name_Hall '-P 2ybc'
_symmetry_space_group_name_H-M 'P 1 21/c 1'
_atom_sites_solution_hydrogens geom
_atom_sites_solution_primary direct
_atom_sites_solution_secondary difmap
_audit_creation_method SHELXL-97
_audit_update_record
;
2014-11-25 deposited with the CCDC.
2014-11-27 downloaded from the CCDC.
;
_cell_angle_alpha 90.00
_cell_angle_beta 107.436(3)
_cell_angle_gamma 90.00
_cell_formula_units_Z 8
_cell_length_a 25.9994(17)
_cell_length_b 15.1102(10)
_cell_length_c 17.1561(11)
_cell_measurement_reflns_used 0
_cell_measurement_temperature 200(2)
_cell_measurement_theta_max 0
_cell_measurement_theta_min 0
_cell_volume 6430.2(7)
_computing_cell_refinement 'Bruker SAINT'
_computing_data_collection 'Bruker APEX2'
_computing_data_reduction 'Bruker SAINT'
_computing_molecular_graphics 'Ortep-3 for Windows (Farrugia, 1997)'
_computing_publication_material 'WinGX publication routines (Farrugia, 1999)'
_computing_structure_refinement 'SHELXL-97 (Sheldrick, 1997)'
_computing_structure_solution 'SHELXS-86 (Sheldrick, 1986)'
_diffrn_ambient_temperature 200(2)
_diffrn_measured_fraction_theta_full 0.998
_diffrn_measured_fraction_theta_max 0.998
_diffrn_radiation_monochromator graphite
_diffrn_radiation_source 'fine-focus sealed tube'
_diffrn_radiation_type MoK\a
_diffrn_radiation_wavelength 0.71073
_diffrn_reflns_av_R_equivalents 0.0725
_diffrn_reflns_av_unetI/netI 0.0801
_diffrn_reflns_limit_h_max 30
_diffrn_reflns_limit_h_min -30
_diffrn_reflns_limit_k_max 17
_diffrn_reflns_limit_k_min -17
_diffrn_reflns_limit_l_max 20
_diffrn_reflns_limit_l_min -20
_diffrn_reflns_number 44655
_diffrn_reflns_theta_full 25.03
_diffrn_reflns_theta_max 25.03
_diffrn_reflns_theta_min 1.58
_exptl_absorpt_coefficient_mu 1.686
_exptl_absorpt_correction_T_max 0.7982
_exptl_absorpt_correction_T_min 0.5109
_exptl_absorpt_correction_type multi-scan
_exptl_absorpt_process_details SADABS
_exptl_crystal_colour colorless
_exptl_crystal_density_diffrn 1.540
_exptl_crystal_density_method 'not measured'
_exptl_crystal_description prism
_exptl_crystal_F_000 3040
_exptl_crystal_size_max 0.46
_exptl_crystal_size_mid 0.21
_exptl_crystal_size_min 0.14
_refine_diff_density_max 1.622
_refine_diff_density_min -0.771
_refine_diff_density_rms 0.129
_refine_ls_extinction_method none
_refine_ls_goodness_of_fit_ref 1.020
_refine_ls_hydrogen_treatment constr
_refine_ls_matrix_type full
_refine_ls_number_parameters 756
_refine_ls_number_reflns 11340
_refine_ls_number_restraints 0
_refine_ls_restrained_S_all 1.020
_refine_ls_R_factor_all 0.1598
_refine_ls_R_factor_gt 0.0920
_refine_ls_shift/su_max 0.001
_refine_ls_shift/su_mean 0.000
_refine_ls_structure_factor_coef Fsqd
_refine_ls_weighting_details 'calc w=1/[\s^2^(Fo^2^)+(0.1537P)^2^+15.7176P] where P=(Fo^2^+2Fc^2^)/3'
_refine_ls_weighting_scheme calc
_refine_ls_wR_factor_gt 0.2418
_refine_ls_wR_factor_ref 0.2887
_reflns_number_gt 6116
_reflns_number_total 11340
_reflns_threshold_expression >2sigma(I)
_cod_data_source_file c4nj01639d2.cif
_cod_data_source_block a9943
_cod_depositor_comments 'Adding full bibliography for 7054566--7054568.cif.'
_cod_original_sg_symbol_H-M 'P 21/c'
_cod_database_code 7054567

loop_
_symmetry_equiv_pos_as_xyz
'x, y, z'
'-x, y+1/2, -z+1/2'
'-x, -y, -z'
'x, -y-1/2, z-1/2'

loop_
_atom_site_label
_atom_site_type_symbol
_atom_site_fract_x
_atom_site_fract_y
_atom_site_fract_z
_atom_site_U_iso_or_equiv
_atom_site_adp_type
_atom_site_occupancy
_atom_site_symmetry_multiplicity
_atom_site_calc_flag
_atom_site_refinement_flags
_atom_site_disorder_assembly
_atom_site_disorder_group
C1 C 0.2790(4) 0.6307(7) 0.9118(5) 0.063(3) Uani 1 1 d . . .
H1A H 0.3156 0.6113 0.9411 0.094 Uiso 1 1 calc R . .
H1B H 0.2803 0.6894 0.8883 0.094 Uiso 1 1 calc R . .
H1C H 0.2625 0.5886 0.8680 0.094 Uiso 1 1 calc R . .
C2 C 0.2464(3) 0.6349(5) 0.9693(5) 0.044(2) Uani 1 1 d . . .
C3 C 0.1926(3) 0.6590(6) 0.9539(5) 0.050(2) Uani 1 1 d . . .
H3 H 0.1684 0.6763 0.9028 0.061 Uiso 1 1 calc R . .
C4 C 0.1813(3) 0.6530(5) 1.0271(5) 0.041(2) Uani 1 1 d . . .
C5 C 0.1290(3) 0.6683(6) 1.0455(5) 0.052(2) Uani 1 1 d . . .
H5A H 0.1343 0.6590 1.1040 0.078 Uiso 1 1 calc R . .
H5B H 0.1017 0.6268 1.0138 0.078 Uiso 1 1 calc R . .
H5C H 0.1168 0.7291 1.0309 0.078 Uiso 1 1 calc R . .
C6 C 0.2386(3) 0.6142(5) 1.1724(5) 0.0368(18) Uani 1 1 d . . .
H6A H 0.2061 0.6288 1.1886 0.044 Uiso 1 1 calc R . .
H6B H 0.2468 0.5507 1.1843 0.044 Uiso 1 1 calc R . .
C7 C 0.2815(3) 0.7590(5) 1.2173(4) 0.0288(16) Uani 1 1 d . . .
C8 C 0.2346(3) 0.8068(5) 1.1855(5) 0.0401(19) Uani 1 1 d . . .
H8 H 0.2012 0.7769 1.1639 0.048 Uiso 1 1 calc R . .
C9 C 0.2364(3) 0.9014(5) 1.1850(5) 0.043(2) Uani 1 1 d . . .
H9 H 0.2041 0.9344 1.1642 0.051 Uiso 1 1 calc R . .
C10 C 0.2844(3) 0.9444(5) 1.2144(5) 0.043(2) Uani 1 1 d . . .
H10 H 0.2853 1.0073 1.2137 0.051 Uiso 1 1 calc R . .
C11 C 0.3330(3) 0.8966(5) 1.2458(5) 0.0372(18) Uani 1 1 d . . .
C12 C 0.3318(3) 0.8034(5) 1.2475(4) 0.0309(17) Uani 1 1 d . . .
C13 C 0.3811(3) 0.7560(5) 1.2743(5) 0.0363(18) Uani 1 1 d . . .
C14 C 0.4291(3) 0.8000(6) 1.2970(5) 0.049(2) Uani 1 1 d . . .
H14 H 0.4620 0.7678 1.3136 0.058 Uiso 1 1 calc R . .
C15 C 0.4298(4) 0.8926(6) 1.2958(6) 0.055(2) Uani 1 1 d . . .
H15 H 0.4634 0.9228 1.3124 0.066 Uiso 1 1 calc R . .
C16 C 0.3833(4) 0.9401(6) 1.2713(5) 0.049(2) Uani 1 1 d . . .
H16 H 0.3847 1.0029 1.2713 0.059 Uiso 1 1 calc R . .
C17 C 0.3274(3) 0.6259(5) 1.2808(5) 0.0340(18) Uani 1 1 d . . .
H17 H 0.3271 0.5611 1.2689 0.041 Uiso 1 1 calc R . .
C18 C 0.4239(3) 0.6071(6) 1.2863(5) 0.044(2) Uani 1 1 d . . .
H18A H 0.4504 0.6244 1.3387 0.053 Uiso 1 1 calc R . .
H18B H 0.4133 0.5448 1.2912 0.053 Uiso 1 1 calc R . .
C19 C 0.5450(4) 0.6264(8) 1.3060(7) 0.080(3) Uani 1 1 d . . .
H19A H 0.5291 0.6291 1.3510 0.119 Uiso 1 1 calc R . .
H19B H 0.5653 0.6808 1.3052 0.119 Uiso 1 1 calc R . .
H19C H 0.5693 0.5754 1.3138 0.119 Uiso 1 1 calc R . .
C20 C 0.5011(3) 0.6170(6) 1.2268(6) 0.052(2) Uani 1 1 d . . .
C21 C 0.5044(4) 0.6115(6) 1.1496(6) 0.054(2) Uani 1 1 d . . .
H21 H 0.5365 0.6125 1.1338 0.065 Uiso 1 1 calc R . .
C22 C 0.4522(4) 0.6040(6) 1.0981(5) 0.048(2) Uani 1 1 d . . .
C23 C 0.4333(4) 0.5940(8) 1.0059(6) 0.080(4) Uani 1 1 d . . .
H23A H 0.3938 0.5907 0.9869 0.119 Uiso 1 1 calc R . .
H23B H 0.4484 0.5398 0.9905 0.119 Uiso 1 1 calc R . .
H23C H 0.4453 0.6452 0.9808 0.119 Uiso 1 1 calc R . .
C24 C 0.3220(3) 0.6375(5) 1.3664(5) 0.0383(19) Uani 1 1 d . . .
C25 C 0.3671(4) 0.6535(7) 1.4338(5) 0.060(3) Uani 1 1 d . . .
H25 H 0.4017 0.6608 1.4264 0.072 Uiso 1 1 calc R . .
C26 C 0.3612(5) 0.6585(7) 1.5107(6) 0.072(3) Uani 1 1 d . . .
H26 H 0.3919 0.6690 1.5564 0.086 Uiso 1 1 calc R . .
C27 C 0.3103(5) 0.6483(7) 1.5228(6) 0.070(3) Uani 1 1 d . . .
H27 H 0.3064 0.6531 1.5760 0.083 Uiso 1 1 calc R . .
C28 C 0.2669(5) 0.6316(7) 1.4574(6) 0.067(3) Uani 1 1 d . . .
H28 H 0.2325 0.6229 1.4648 0.081 Uiso 1 1 calc R . .
C29 C 0.2727(4) 0.6269(6) 1.3785(5) 0.049(2) Uani 1 1 d . . .
H29 H 0.2419 0.6162 1.3329 0.058 Uiso 1 1 calc R . .
C30 C 0.2051(4) 0.3900(8) 0.2540(6) 0.069(3) Uani 1 1 d . . .
H30A H 0.1659 0.3979 0.2364 0.103 Uiso 1 1 calc R . .
H30B H 0.2140 0.3327 0.2344 0.103 Uiso 1 1 calc R . .
H30C H 0.2219 0.4376 0.2314 0.103 Uiso 1 1 calc R . .
C31 C 0.2257(3) 0.3924(5) 0.3451(5) 0.043(2) Uani 1 1 d . C .
C32 C 0.2780(4) 0.3859(6) 0.3970(6) 0.057(3) Uani 1 1 d . . .
H32 H 0.3097 0.3821 0.3807 0.069 Uiso 1 1 calc R . .
C33 C 0.2757(3) 0.3861(6) 0.4760(6) 0.048(2) Uani 1 1 d . . .
C34 C 0.3194(4) 0.3799(8) 0.5542(7) 0.084(4) Uani 1 1 d . . .
H34A H 0.3039 0.3834 0.5997 0.127 Uiso 1 1 calc R . .
H34B H 0.3448 0.4288 0.5582 0.127 Uiso 1 1 calc R . .
H34C H 0.3383 0.3234 0.5567 0.127 Uiso 1 1 calc R . .
C35 C 0.1983(3) 0.3993(6) 0.5357(5) 0.045(2) Uani 1 1 d . . .
H35A H 0.2248 0.3799 0.5873 0.053 Uiso 1 1 calc R A 2
H35B H 0.1891 0.4619 0.5422 0.053 Uiso 1 1 calc R A 2
C36 C 0.1535(3) 0.2541(5) 0.5210(4) 0.0372(18) Uani 1 1 d . . .
C37 C 0.2005(4) 0.2063(6) 0.5435(5) 0.052(2) Uani 1 1 d . . .
H37 H 0.2341 0.2361 0.5623 0.063 Uiso 1 1 calc R . .
C38 C 0.1992(4) 0.1146(7) 0.5390(7) 0.063(3) Uani 1 1 d . . .
H38 H 0.2321 0.0825 0.5554 0.076 Uiso 1 1 calc R C .
C39 C 0.1525(4) 0.0704(7) 0.5120(6) 0.058(3) Uani 1 1 d . . .
H39 H 0.1530 0.0076 0.5093 0.070 Uiso 1 1 calc R . .
C40 C 0.1024(3) 0.1157(5) 0.4875(5) 0.042(2) Uani 1 1 d . . .
C41 C 0.1029(3) 0.2084(5) 0.4915(4) 0.0334(17) Uani 1 1 d . . .
C42 C 0.0533(3) 0.2548(5) 0.4610(4) 0.0342(18) Uani 1 1 d . . .
C43 C 0.0060(3) 0.2103(5) 0.4260(5) 0.0416(19) Uani 1 1 d . . .
H43 H -0.0267 0.2421 0.4037 0.050 Uiso 1 1 calc R . .
C44 C 0.0063(4) 0.1191(6) 0.4233(5) 0.052(2) Uani 1 1 d . . .
H44 H -0.0266 0.0888 0.3991 0.063 Uiso 1 1 calc R C .
C45 C 0.0530(4) 0.0702(6) 0.4549(5) 0.054(2) Uani 1 1 d . . .
H45 H 0.0519 0.0074 0.4547 0.065 Uiso 1 1 calc R . .
C46 C 0.0131(3) 0.4020(5) 0.4205(4) 0.0369(18) Uani 1 1 d . . .
H46A H 0.0214 0.4647 0.4361 0.044 Uiso 1 1 calc R C .
H46B H -0.0194 0.3854 0.4359 0.044 Uiso 1 1 calc R . .
C47 C -0.0994(4) 0.3842(9) 0.2940(7) 0.083(4) Uani 1 1 d . . .
H47A H -0.0936 0.3888 0.3530 0.125 Uiso 1 1 calc R . .
H47B H -0.1182 0.3288 0.2737 0.125 Uiso 1 1 calc R . .
H47C H -0.1211 0.4344 0.2663 0.125 Uiso 1 1 calc R . .
C48 C -0.0469(3) 0.3851(6) 0.2776(5) 0.047(2) Uani 1 1 d . . .
C49 C -0.0370(4) 0.3792(7) 0.2019(6) 0.059(3) Uani 1 1 d . . .
H49 H -0.0629 0.3711 0.1500 0.071 Uiso 1 1 calc R . .
C50 C 0.0184(3) 0.3875(6) 0.2181(5) 0.048(2) Uani 1 1 d . . .
C51 C 0.0506(4) 0.3811(7) 0.1593(6) 0.067(3) Uani 1 1 d . . .
H51A H 0.0889 0.3896 0.1886 0.100 Uiso 1 1 calc R . .
H51B H 0.0387 0.4269 0.1173 0.100 Uiso 1 1 calc R . .
H51C H 0.0454 0.3226 0.1334 0.100 Uiso 1 1 calc R . .
C52 C 0.1014(3) 0.3833(5) 0.5301(5) 0.0366(18) Uani 1 1 d . . .
H52 H 0.1026 0.4488 0.5224 0.044 Uiso 1 1 calc R B 2
C53 C 0.0943(3) 0.3669(5) 0.6135(5) 0.043(2) Uani 1 1 d . . .
C54 C 0.1386(4) 0.3549(7) 0.6833(5) 0.062(3) Uani 1 1 d . . .
H54 H 0.1738 0.3519 0.6776 0.074 Uiso 1 1 calc R C .
C55 C 0.1320(5) 0.3472(9) 0.7602(6) 0.089(4) Uani 1 1 d . . .
H55 H 0.1625 0.3423 0.8073 0.107 Uiso 1 1 calc R . .
C56 C 0.0801(5) 0.3467(8) 0.7673(6) 0.081(4) Uani 1 1 d . . .
H56 H 0.0753 0.3379 0.8195 0.097 Uiso 1 1 calc R C .
C57 C 0.0373(5) 0.3583(7) 0.7036(7) 0.068(3) Uani 1 1 d . . .
H57 H 0.0024 0.3607 0.7103 0.082 Uiso 1 1 calc R . .
C58 C 0.0439(4) 0.3671(6) 0.6244(5) 0.052(2) Uani 1 1 d . . .
H58 H 0.0129 0.3732 0.5782 0.062 Uiso 1 1 calc R C .
C59 C 0.5536(7) 0.8417(11) 0.1142(11) 0.131(5) Uiso 1 1 d . . .
H59A H 0.5404 0.7882 0.0808 0.157 Uiso 1 1 calc R . .
H59B H 0.5887 0.8270 0.1544 0.157 Uiso 1 1 calc R . .
C60 C 0.3261(7) 0.1383(13) 0.3729(10) 0.144(6) Uani 1 1 d . . .
H60A H 0.3408 0.0787 0.3683 0.173 Uiso 1 1 calc R . .
H60B H 0.3537 0.1700 0.4164 0.173 Uiso 1 1 calc R . .
N1 N 0.2689(3) 0.6194(4) 1.0493(4) 0.0381(16) Uani 1 1 d . . .
N2 N 0.2276(2) 0.6304(4) 1.0833(4) 0.0334(15) Uani 1 1 d . . .
N3 N 0.2829(2) 0.6665(4) 1.2190(4) 0.0328(14) Uani 1 1 d . . .
N4 N 0.3767(2) 0.6633(4) 1.2708(4) 0.0364(15) Uani 1 1 d . . .
N5 N 0.4487(2) 0.6140(5) 1.2213(4) 0.0416(17) Uani 1 1 d . . .
N6 N 0.4194(2) 0.6049(4) 1.1393(4) 0.0348(15) Uani 1 1 d . . .
N7 N 0.1914(3) 0.3942(4) 0.3908(4) 0.0423(16) Uani 1 1 d . . .
N8 N 0.2227(3) 0.3925(4) 0.4686(4) 0.0425(16) Uani 1 1 d . C .
N9 N 0.1506(2) 0.3463(4) 0.5205(4) 0.0388(16) Uani 1 1 d . C .
N10 N 0.0567(2) 0.3485(4) 0.4640(4) 0.0351(15) Uani 1 1 d . C .
N11 N 0.0015(2) 0.3930(4) 0.3315(4) 0.0347(15) Uani 1 1 d . C .
N12 N 0.0419(3) 0.3956(4) 0.2975(4) 0.0369(15) Uani 1 1 d . C .
Cl1 Cl 0.33704(12) 0.4158(2) 1.1849(2) 0.0926(10) Uani 1 1 d . . .
Cl2 Cl 0.43568(14) 0.3297(3) 1.0469(2) 0.1121(12) Uani 1 1 d . . .
Cl3 Cl 0.10811(12) 0.60660(18) 0.48610(18) 0.0752(8) Uani 1 1 d . . .
Cl4 Cl 0.12180(13) 0.6169(3) 0.2508(2) 0.1093(13) Uani 1 1 d . . .
Cl5 Cl 0.5627(3) 0.9273(4) 0.0506(4) 0.193(3) Uani 1 1 d . . .
Cl6 Cl 0.5085(2) 0.8702(3) 0.1652(4) 0.1520(19) Uani 1 1 d . . .
Cl7 Cl 0.3204(2) 0.1923(3) 0.2833(3) 0.1457(17) Uani 1 1 d . . .
Cl8 Cl 0.2745(2) 0.1252(4) 0.4045(4) 0.187(3) Uani 1 1 d . . .
Cu1 Cu 0.34193(4) 0.60349(8) 1.10596(6) 0.0469(3) Uani 1 1 d . . .
Cu2 Cu 0.11580(4) 0.39966(7) 0.35320(6) 0.0378(3) Uani 0.93 1 d P C 1
Cu2' Cu 0.1174(5) 0.4013(8) 0.4199(8) 0.029(3) Uiso 0.07 1 d P C 2
Cu3 Cu 0.38686(5) 0.37527(10) 1.11455(9) 0.0770(5) Uani 1 1 d . . .
Cu4 Cu 0.11493(5) 0.60652(9) 0.36823(8) 0.0675(4) Uani 1 1 d . . .

loop_
_atom_site_aniso_label
_atom_site_aniso_U_11
_atom_site_aniso_U_22
_atom_site_aniso_U_33
_atom_site_aniso_U_23
_atom_site_aniso_U_13
_atom_site_aniso_U_12
C1 0.062(6) 0.106(8) 0.028(5) -0.006(5) 0.026(5) -0.011(5)
C2 0.050(5) 0.050(5) 0.035(5) -0.007(4) 0.017(4) -0.009(4)
C3 0.047(5) 0.067(6) 0.032(5) 0.001(4) 0.004(4) -0.002(4)
C4 0.033(4) 0.056(5) 0.033(5) -0.011(4) 0.005(4) -0.008(4)
C5 0.044(5) 0.060(6) 0.046(5) -0.015(4) 0.005(4) -0.004(4)
C6 0.037(4) 0.043(5) 0.033(4) -0.009(4) 0.014(4) -0.007(4)
C7 0.032(4) 0.042(4) 0.016(4) 0.001(3) 0.012(3) 0.007(3)
C8 0.034(4) 0.052(5) 0.034(5) -0.005(4) 0.010(4) 0.002(4)
C9 0.040(5) 0.050(5) 0.035(5) 0.011(4) 0.007(4) 0.011(4)
C10 0.057(6) 0.039(5) 0.038(5) 0.000(4) 0.022(4) 0.002(4)
C11 0.044(5) 0.039(4) 0.032(4) -0.012(4) 0.017(4) -0.010(4)
C12 0.035(4) 0.039(4) 0.019(4) 0.000(3) 0.009(3) 0.001(3)
C13 0.032(4) 0.051(5) 0.032(4) 0.000(4) 0.019(4) 0.000(4)
C14 0.041(5) 0.056(6) 0.052(6) -0.009(4) 0.019(4) -0.001(4)
C15 0.039(5) 0.068(7) 0.061(6) -0.017(5) 0.019(5) -0.023(5)
C16 0.058(6) 0.042(5) 0.048(5) -0.008(4) 0.017(5) -0.013(4)
C17 0.038(4) 0.033(4) 0.036(4) -0.003(3) 0.019(4) 0.004(3)
C18 0.040(5) 0.059(5) 0.034(5) 0.002(4) 0.013(4) 0.014(4)
C19 0.042(6) 0.113(9) 0.081(8) -0.018(7) 0.015(6) 0.018(6)
C20 0.038(5) 0.056(6) 0.063(6) -0.009(5) 0.019(5) 0.007(4)
C21 0.041(5) 0.068(6) 0.064(6) 0.000(5) 0.032(5) 0.005(4)
C22 0.052(6) 0.057(6) 0.036(5) 0.004(4) 0.012(4) 0.006(4)
C23 0.060(7) 0.135(10) 0.053(6) 0.023(7) 0.032(6) 0.019(6)
C24 0.044(5) 0.040(4) 0.032(5) 0.005(4) 0.014(4) 0.007(4)
C25 0.056(6) 0.098(8) 0.026(5) 0.000(5) 0.012(4) 0.008(5)
C26 0.082(8) 0.096(8) 0.030(5) 0.001(5) 0.004(5) 0.004(6)
C27 0.095(9) 0.087(8) 0.036(6) 0.012(5) 0.035(6) 0.013(6)
C28 0.077(7) 0.095(8) 0.043(6) 0.007(5) 0.038(6) -0.001(6)
C29 0.049(5) 0.064(6) 0.038(5) -0.003(4) 0.022(4) -0.013(4)
C30 0.049(6) 0.112(9) 0.053(6) 0.010(6) 0.026(5) -0.009(5)
C31 0.033(4) 0.057(5) 0.044(5) 0.002(4) 0.022(4) -0.007(4)
C32 0.043(5) 0.082(7) 0.052(6) -0.002(5) 0.022(5) 0.001(5)
C33 0.029(5) 0.062(6) 0.051(6) -0.009(4) 0.011(4) -0.006(4)
C34 0.034(5) 0.134(11) 0.079(8) -0.010(7) 0.006(5) -0.002(6)
C35 0.042(5) 0.056(5) 0.039(5) -0.014(4) 0.017(4) -0.014(4)
C36 0.042(5) 0.050(5) 0.019(4) 0.005(3) 0.008(3) 0.009(4)
C37 0.045(5) 0.063(6) 0.048(6) 0.004(5) 0.013(4) 0.007(4)
C38 0.056(6) 0.061(7) 0.073(7) 0.012(5) 0.019(5) 0.028(5)
C39 0.064(7) 0.057(6) 0.058(6) 0.005(5) 0.024(5) 0.021(5)
C40 0.053(5) 0.047(5) 0.030(4) 0.000(4) 0.016(4) 0.000(4)
C41 0.038(4) 0.044(5) 0.021(4) 0.007(3) 0.014(3) 0.004(4)
C42 0.040(5) 0.043(5) 0.025(4) -0.003(3) 0.018(4) -0.003(4)
C43 0.042(5) 0.050(5) 0.035(5) 0.000(4) 0.015(4) -0.003(4)
C44 0.059(6) 0.058(6) 0.038(5) -0.005(4) 0.012(5) -0.019(5)
C45 0.078(7) 0.046(5) 0.044(5) 0.002(4) 0.028(5) -0.007(5)
C46 0.037(4) 0.043(5) 0.027(4) 0.000(4) 0.005(3) 0.013(4)
C47 0.034(5) 0.152(11) 0.059(7) 0.015(7) 0.008(5) 0.002(6)
C48 0.030(5) 0.073(6) 0.038(5) 0.005(4) 0.012(4) 0.005(4)
C49 0.047(6) 0.090(7) 0.035(5) 0.015(5) 0.002(4) -0.008(5)
C50 0.043(5) 0.072(6) 0.032(5) 0.016(4) 0.012(4) 0.000(4)
C51 0.059(6) 0.098(8) 0.051(6) 0.002(5) 0.030(5) -0.001(5)
C52 0.043(5) 0.040(5) 0.026(4) -0.001(3) 0.009(4) 0.002(4)
C53 0.053(5) 0.049(5) 0.032(5) -0.008(4) 0.022(4) 0.005(4)
C54 0.044(5) 0.106(8) 0.032(5) 0.007(5) 0.008(4) 0.002(5)
C55 0.074(8) 0.145(12) 0.036(6) -0.017(7) -0.001(6) -0.007(8)
C56 0.106(10) 0.117(10) 0.032(6) -0.002(6) 0.040(7) 0.025(8)
C57 0.075(7) 0.086(8) 0.059(7) 0.012(6) 0.046(6) 0.023(6)
C58 0.060(6) 0.068(6) 0.030(5) -0.004(4) 0.019(4) 0.012(5)
C60 0.116(13) 0.23(2) 0.087(11) 0.015(12) 0.030(10) -0.004(12)
N1 0.041(4) 0.049(4) 0.024(4) -0.006(3) 0.010(3) -0.008(3)
N2 0.032(4) 0.048(4) 0.022(3) -0.010(3) 0.011(3) -0.009(3)
N3 0.034(4) 0.034(4) 0.030(4) -0.002(3) 0.010(3) 0.000(3)
N4 0.031(3) 0.045(4) 0.037(4) -0.003(3) 0.015(3) 0.005(3)
N5 0.026(4) 0.064(5) 0.035(4) -0.009(3) 0.010(3) 0.006(3)
N6 0.020(3) 0.044(4) 0.036(4) 0.003(3) 0.002(3) 0.012(3)
N7 0.043(4) 0.047(4) 0.039(4) -0.005(3) 0.015(3) -0.001(3)
N8 0.033(4) 0.051(4) 0.039(4) -0.004(3) 0.003(3) -0.004(3)
N9 0.038(4) 0.046(4) 0.035(4) -0.005(3) 0.014(3) 0.004(3)
N10 0.039(4) 0.042(4) 0.025(3) 0.003(3) 0.011(3) 0.007(3)
N11 0.032(4) 0.046(4) 0.026(3) 0.001(3) 0.009(3) 0.007(3)
N12 0.037(4) 0.048(4) 0.026(4) 0.002(3) 0.010(3) 0.000(3)
Cl1 0.0703(19) 0.092(2) 0.114(3) -0.0219(19) 0.0247(18) -0.0005(16)
Cl2 0.085(2) 0.161(4) 0.095(3) -0.005(2) 0.034(2) 0.021(2)
Cl3 0.088(2) 0.0727(17) 0.0730(18) -0.0036(14) 0.0356(16) -0.0085(14)
Cl4 0.0674(19) 0.189(4) 0.080(2) 0.027(2) 0.0354(17) 0.007(2)
Cl5 0.288(8) 0.170(5) 0.165(5) 0.012(4) 0.136(5) 0.046(5)
Cl6 0.126(4) 0.174(4) 0.183(5) -0.031(4) 0.087(4) -0.029(3)
Cl7 0.241(5) 0.097(3) 0.123(3) -0.008(2) 0.091(4) -0.015(3)
Cl8 0.150(5) 0.210(6) 0.246(7) 0.039(5) 0.127(5) 0.011(4)
Cu1 0.0337(6) 0.0765(8) 0.0322(6) -0.0036(5) 0.0126(5) 0.0005(5)
Cu2 0.0272(6) 0.0578(7) 0.0296(6) 0.0014(5) 0.0102(4) 0.0004(5)
Cu3 0.0586(9) 0.0849(10) 0.0857(11) -0.0027(8) 0.0191(8) -0.0006(7)
Cu4 0.0540(8) 0.0778(9) 0.0749(10) 0.0069(7) 0.0254(7) -0.0003(6)

loop_
_atom_type_symbol
_atom_type_description
_atom_type_scat_dispersion_real
_atom_type_scat_dispersion_imag
_atom_type_scat_source
C C 0.0033 0.0016 'International Tables Vol C Tables 4.2.6.8 and 6.1.1.4'
H H 0.0000 0.0000 'International Tables Vol C Tables 4.2.6.8 and 6.1.1.4'
N N 0.0061 0.0033 'International Tables Vol C Tables 4.2.6.8 and 6.1.1.4'
O O 0.0106 0.0060 'International Tables Vol C Tables 4.2.6.8 and 6.1.1.4'
Cl Cl 0.1484 0.1585 'International Tables Vol C Tables 4.2.6.8 and 6.1.1.4'
Cu Cu 0.3201 1.2651 'International Tables Vol C Tables 4.2.6.8 and 6.1.1.4'

loop_
_geom_angle_atom_site_label_1
_geom_angle_atom_site_label_2
_geom_angle_atom_site_label_3
_geom_angle
C2 C1 H1A 109.5
C2 C1 H1B 109.5
H1A C1 H1B 109.5
C2 C1 H1C 109.5
H1A C1 H1C 109.5
H1B C1 H1C 109.5
N1 C2 C3 110.3(7)
N1 C2 C1 120.8(8)
C3 C2 C1 128.8(8)
C4 C3 C2 106.7(8)
C4 C3 H3 126.7
C2 C3 H3 126.7
N2 C4 C3 106.3(7)
N2 C4 C5 124.1(7)
C3 C4 C5 129.5(8)
C4 C5 H5A 109.5
C4 C5 H5B 109.5
H5A C5 H5B 109.5
C4 C5 H5C 109.5
H5A C5 H5C 109.5
H5B C5 H5C 109.5
N3 C6 N2 111.0(6)
N3 C6 H6A 109.4
N2 C6 H6A 109.4
N3 C6 H6B 109.4
N2 C6 H6B 109.4
H6A C6 H6B 108.0
C8 C7 N3 123.1(7)
C8 C7 C12 120.2(7)
N3 C7 C12 116.6(6)
C7 C8 C9 119.9(7)
C7 C8 H8 120.0
C9 C8 H8 120.0
C10 C9 C8 120.1(7)
C10 C9 H9 119.9
C8 C9 H9 119.9
C9 C10 C11 120.8(7)
C9 C10 H10 119.6
C11 C10 H10 119.6
C16 C11 C12 118.9(8)
C16 C11 C10 121.3(7)
C12 C11 C10 119.7(7)
C11 C12 C13 119.1(7)
C11 C12 C7 119.2(7)
C13 C12 C7 121.5(7)
C14 C13 N4 123.7(7)
C14 C13 C12 120.5(8)
N4 C13 C12 115.7(6)
C13 C14 C15 119.9(8)
C13 C14 H14 120.0
C15 C14 H14 120.0
C16 C15 C14 121.1(8)
C16 C15 H15 119.4
C14 C15 H15 119.4
C15 C16 C11 120.4(8)
C15 C16 H16 119.8
C11 C16 H16 119.8
N3 C17 N4 106.7(6)
N3 C17 C24 111.8(6)
N4 C17 C24 114.0(6)
N3 C17 H17 108.1
N4 C17 H17 108.1
C24 C17 H17 108.1
N5 C18 N4 111.3(6)
N5 C18 H18A 109.4
N4 C18 H18A 109.4
N5 C18 H18B 109.4
N4 C18 H18B 109.4
H18A C18 H18B 108.0
C20 C19 H19A 109.5
C20 C19 H19B 109.5
H19A C19 H19B 109.5
C20 C19 H19C 109.5
H19A C19 H19C 109.5
H19B C19 H19C 109.5
N5 C20 C21 106.9(8)
N5 C20 C19 123.4(8)
C21 C20 C19 129.8(8)
C20 C21 C22 107.0(8)
C20 C21 H21 126.5
C22 C21 H21 126.5
N6 C22 C21 109.9(8)
N6 C22 C23 121.5(8)
C21 C22 C23 128.6(8)
C22 C23 H23A 109.5
C22 C23 H23B 109.5
H23A C23 H23B 109.5
C22 C23 H23C 109.5
H23A C23 H23C 109.5
H23B C23 H23C 109.5
C29 C24 C25 119.2(8)
C29 C24 C17 119.5(7)
C25 C24 C17 121.2(7)
C26 C25 C24 119.6(9)
C26 C25 H25 120.2
C24 C25 H25 120.2
C25 C26 C27 121.1(10)
C25 C26 H26 119.5
C27 C26 H26 119.5
C28 C27 C26 118.9(9)
C28 C27 H27 120.5
C26 C27 H27 120.5
C27 C28 C29 120.2(9)
C27 C28 H28 119.9
C29 C28 H28 119.9
C24 C29 C28 121.0(9)
C24 C29 H29 119.5
C28 C29 H29 119.5
C31 C30 H30A 109.5
C31 C30 H30B 109.5
H30A C30 H30B 109.5
C31 C30 H30C 109.5
H30A C30 H30C 109.5
H30B C30 H30C 109.5
N7 C31 C32 108.5(7)
N7 C31 C30 121.1(7)
C32 C31 C30 130.2(7)
C33 C32 C31 108.1(8)
C33 C32 H32 125.9
C31 C32 H32 125.9
N8 C33 C32 104.5(8)
N8 C33 C34 125.1(8)
C32 C33 C34 130.4(8)
C33 C34 H34A 109.5
C33 C34 H34B 109.5
H34A C34 H34B 109.5
C33 C34 H34C 109.5
H34A C34 H34C 109.5
H34B C34 H34C 109.5
N9 C35 N8 111.8(6)
N9 C35 Cu2' 50.7(5)
N8 C35 Cu2' 80.3(5)
N9 C35 H35A 109.3
N8 C35 H35A 109.3
Cu2' C35 H35A 159.8
N9 C35 H35B 109.3
N8 C35 H35B 109.3
Cu2' C35 H35B 84.4
H35A C35 H35B 107.9
C37 C36 N9 124.8(8)
C37 C36 C41 119.3(8)
N9 C36 C41 115.8(7)
C36 C37 C38 120.4(9)
C36 C37 H37 119.8
C38 C37 H37 119.8
C39 C38 C37 121.4(9)
C39 C38 H38 119.3
C37 C38 H38 119.3
C38 C39 C40 121.2(9)
C38 C39 H39 119.4
C40 C39 H39 119.4
C41 C40 C45 119.9(8)
C41 C40 C39 118.2(8)
C45 C40 C39 121.8(8)
C40 C41 C42 118.7(7)
C40 C41 C36 119.4(7)
C42 C41 C36 121.8(7)
C43 C42 N10 122.9(7)
C43 C42 C41 121.0(7)
N10 C42 C41 115.9(7)
C42 C43 C44 119.4(8)
C42 C43 H43 120.3
C44 C43 H43 120.3
C43 C44 C45 122.2(8)
C43 C44 H44 118.9
C45 C44 H44 118.9
C44 C45 C40 118.7(8)
C44 C45 H45 120.6
C40 C45 H45 120.6
N10 C46 N11 112.2(6)
N10 C46 H46A 109.2
N11 C46 H46A 109.2
N10 C46 H46B 109.2
N11 C46 H46B 109.2
H46A C46 H46B 107.9
C48 C47 H47A 109.5
C48 C47 H47B 109.5
H47A C47 H47B 109.5
C48 C47 H47C 109.5
H47A C47 H47C 109.5
H47B C47 H47C 109.5
N11 C48 C49 104.7(7)
N11 C48 C47 127.4(8)
C49 C48 C47 127.9(8)
C50 C49 C48 106.0(8)
C50 C49 H49 127.0
C48 C49 H49 127.0
N12 C50 C49 110.4(8)
N12 C50 C51 121.4(8)
C49 C50 C51 128.0(9)
C50 C51 H51A 109.5
C50 C51 H51B 109.5
H51A C51 H51B 109.5
C50 C51 H51C 109.5
H51A C51 H51C 109.5
H51B C51 H51C 109.5
N9 C52 N10 107.3(6)
N9 C52 C53 113.9(6)
N10 C52 C53 112.4(6)
N9 C52 Cu2' 61.5(5)
N10 C52 Cu2' 70.6(5)
C53 C52 Cu2' 175.4(7)
N9 C52 H52 107.7
N10 C52 H52 107.7
C53 C52 H52 107.7
Cu2' C52 H52 74.1
C58 C53 C54 117.1(8)
C58 C53 C52 121.2(8)
C54 C53 C52 121.6(7)
C55 C54 C53 121.3(9)
C55 C54 H54 119.4
C53 C54 H54 119.4
C54 C55 C56 118.9(10)
C54 C55 H55 120.6
C56 C55 H55 120.6
C57 C56 C55 121.9(10)
C57 C56 H56 119.1
C55 C56 H56 119.1
C56 C57 C58 119.4(9)
C56 C57 H57 120.3
C58 C57 H57 120.3
C53 C58 C57 121.4(9)
C53 C58 H58 119.3
C57 C58 H58 119.3
Cl6 C59 Cl5 111.9(9)
Cl6 C59 H59A 109.2
Cl5 C59 H59A 109.2
Cl6 C59 H59B 109.2
Cl5 C59 H59B 109.2
H59A C59 H59B 107.9
Cl8 C60 Cl7 120.5(11)
Cl8 C60 H60A 107.2
Cl7 C60 H60A 107.2
Cl8 C60 H60B 107.2
Cl7 C60 H60B 107.2
H60A C60 H60B 106.8
C2 N1 N2 104.7(6)
C2 N1 Cu1 128.2(6)
N2 N1 Cu1 126.5(5)
C4 N2 N1 111.9(6)
C4 N2 C6 129.4(6)
N1 N2 C6 118.7(6)
C7 N3 C6 122.0(6)
C7 N3 C17 116.7(6)
C6 N3 C17 120.5(6)
C13 N4 C18 121.5(6)
C13 N4 C17 116.5(6)
C18 N4 C17 118.5(6)
C20 N5 N6 108.2(7)
C20 N5 C18 128.8(7)
N6 N5 C18 122.4(6)
C22 N6 N5 108.1(6)
C22 N6 Cu1 131.2(6)
N5 N6 Cu1 120.6(5)
N8 N7 C31 105.6(7)
N8 N7 Cu2 127.2(5)
C31 N7 Cu2 127.3(6)
N8 N7 Cu2' 95.2(6)
C31 N7 Cu2' 159.2(7)
Cu2 N7 Cu2' 32.0(4)
N7 N8 C33 113.2(7)
N7 N8 C35 120.0(6)
C33 N8 C35 126.7(7)
C36 N9 C35 120.9(7)
C36 N9 C52 115.7(6)
C35 N9 C52 120.6(6)
C36 N9 Cu2' 117.2(6)
C35 N9 Cu2' 93.1(6)
C52 N9 Cu2' 75.8(5)
C46 N10 C42 121.4(6)
C46 N10 C52 122.1(6)
C42 N10 C52 114.6(6)
C46 N10 Cu2' 99.4(6)
C42 N10 Cu2' 114.4(5)
C52 N10 Cu2' 68.5(5)
C48 N11 N12 113.6(6)
C48 N11 C46 126.1(6)
N12 N11 C46 120.2(6)
C50 N12 N11 105.3(6)
C50 N12 Cu2 128.1(6)
N11 N12 Cu2 126.4(5)
C50 N12 Cu2' 155.1(6)
N11 N12 Cu2' 99.2(5)
Cu2 N12 Cu2' 27.2(3)
N1 Cu1 N6 164.3(3)
N12 Cu2 N7 169.1(3)
N9 Cu2' C52 42.7(4)
N9 Cu2' N10 71.8(5)
C52 Cu2' N10 40.9(4)
N9 Cu2' N7 89.7(6)
C52 Cu2' N7 130.5(7)
N10 Cu2' N7 153.3(7)
N9 Cu2' N12 144.7(7)
C52 Cu2' N12 117.2(6)
N10 Cu2' N12 78.3(5)
N7 Cu2' N12 110.6(6)
N9 Cu2' C35 36.2(4)
C52 Cu2' C35 67.2(5)
N10 Cu2' C35 105.1(6)
N7 Cu2' C35 64.4(4)
N12 Cu2' C35 174.4(6)
Cl2 Cu3 Cl1 177.47(17)
Cl4 Cu4 Cl3 175.66(16)

loop_
_geom_bond_atom_site_label_1
_geom_bond_atom_site_label_2
_geom_bond_distance
C1 C2 1.483(11)
C1 H1A 0.9800
C1 H1B 0.9800
C1 H1C 0.9800
C2 N1 1.341(10)
C2 C3 1.391(12)
C3 C4 1.375(11)
C3 H3 0.9500
C4 N2 1.342(10)
C4 C5 1.504(11)
C5 H5A 0.9800
C5 H5B 0.9800
C5 H5C 0.9800
C6 N3 1.428(9)
C6 N2 1.490(9)
C6 H6A 0.9900
C6 H6B 0.9900
C7 C8 1.380(10)
C7 N3 1.397(9)
C7 C12 1.423(10)
C8 C9 1.431(11)
C8 H8 0.9500
C9 C10 1.363(11)
C9 H9 0.9500
C10 C11 1.415(11)
C10 H10 0.9500
C11 C16 1.410(11)
C11 C12 1.410(10)
C12 C13 1.419(10)
C13 C14 1.363(11)
C13 N4 1.405(10)
C14 C15 1.400(12)
C14 H14 0.9500
C15 C16 1.359(12)
C15 H15 0.9500
C16 H16 0.9500
C17 N3 1.450(9)
C17 N4 1.457(9)
C17 C24 1.527(10)
C17 H17 1.0000
C18 N5 1.450(10)
C18 N4 1.451(9)
C18 H18A 0.9900
C18 H18B 0.9900
C19 C20 1.496(14)
C19 H19A 0.9800
C19 H19B 0.9800
C19 H19C 0.9800
C20 N5 1.340(10)
C20 C21 1.355(13)
C21 C22 1.384(12)
C21 H21 0.9500
C22 N6 1.261(10)
C22 C23 1.517(13)
C23 H23A 0.9800
C23 H23B 0.9800
C23 H23C 0.9800
C24 C29 1.367(11)
C24 C25 1.399(12)
C25 C26 1.377(12)
C25 H25 0.9500
C26 C27 1.407(14)
C26 H26 0.9500
C27 C28 1.356(14)
C27 H27 0.9500
C28 C29 1.408(12)
C28 H28 0.9500
C29 H29 0.9500
C30 C31 1.493(13)
C30 H30A 0.9800
C30 H30B 0.9800
C30 H30C 0.9800
C31 N7 1.352(10)
C31 C32 1.387(12)
C32 C33 1.373(12)
C32 H32 0.9500
C33 N8 1.349(10)
C33 C34 1.478(13)
C34 H34A 0.9800
C34 H34B 0.9800
C34 H34C 0.9800
C35 N9 1.434(10)
C35 N8 1.475(10)
C35 Cu2' 2.422(15)
C35 H35A 0.9900
C35 H35B 0.9900
C36 C37 1.372(11)
C36 N9 1.395(10)
C36 C41 1.437(10)
C37 C38 1.387(13)
C37 H37 0.9500
C38 C39 1.341(14)
C38 H38 0.9500
C39 C40 1.420(12)
C39 H39 0.9500
C40 C41 1.403(11)
C40 C45 1.415(12)
C41 C42 1.423(10)
C42 C43 1.371(10)
C42 N10 1.419(9)
C43 C44 1.379(12)
C43 H43 0.9500
C44 C45 1.386(13)
C44 H44 0.9500
C45 H45 0.9500
C46 N10 1.412(9)
C46 N11 1.471(9)
C46 H46A 0.9900
C46 H46B 0.9900
C47 C48 1.474(12)
C47 H47A 0.9800
C47 H47B 0.9800
C47 H47C 0.9800
C48 N11 1.325(10)
C48 C49 1.400(12)
C49 C50 1.388(12)
C49 H49 0.9500
C50 N12 1.320(10)
C50 C51 1.497(12)
C51 H51A 0.9800
C51 H51B 0.9800
C51 H51C 0.9800
C52 N9 1.448(9)
C52 N10 1.457(10)
C52 C53 1.518(10)
C52 Cu2' 2.072(15)
C52 H52 1.0000
C53 C58 1.377(11)
C53 C54 1.403(12)
C54 C55 1.386(13)
C54 H54 0.9500
C55 C56 1.392(15)
C55 H55 0.9500
C56 C57 1.316(15)
C56 H56 0.9500
C57 C58 1.426(12)
C57 H57 0.9500
C58 H58 0.9500
C59 Cl6 1.714(16)
C59 Cl5 1.754(17)
C59 H59A 0.9900
C59 H59B 0.9900
C60 Cl8 1.603(16)
C60 Cl7 1.705(16)
C60 H60A 0.9900
C60 H60B 0.9900
N1 N2 1.377(8)
N1 Cu1 1.871(7)
N5 N6 1.391(9)
N6 Cu1 1.922(6)
N7 N8 1.339(9)
N7 Cu2 1.879(7)
N7 Cu2' 2.131(14)
N9 Cu2' 1.877(14)
N10 Cu2' 2.100(14)
N11 N12 1.347(8)
N12 Cu2 1.872(6)
N12 Cu2' 2.408(14)
Cl1 Cu3 2.109(3)
Cl2 Cu3 2.077(4)
Cl3 Cu4 2.082(3)
Cl4 Cu4 2.081(3)
